data_1563968
loop_
_publ_author_name
'Montes-Tolentino, Pedro'
'Rodr\'iguez-L\'opez, Germ\'an'
'S\'anchez-Ruiz, Sonia A.'
'Villase\~nor-Granados, Tayde Osvaldo'
'Flores-Parra, Angelina'

_publ_section_title
;
 Structural analysis of (5-methyl-[1,3,5]-dithiazinan-2-yl)phosphines and
 their oxides. N-Borane adducts as conformational probes
;
_journal_name_full 'Inorganica Chimica Acta'
_journal_page_first 420
_journal_page_last 430
_journal_paper_doi 10.1016/j.ica.2018.06.045
_journal_volume 482
_journal_year 2018
_chemical_formula_moiety 'C12 H24 N3 P S6 Se'
_chemical_formula_sum 'C12 H24 N3 P S6 Se'
_chemical_formula_weight 512.63
_chemical_name_common 'tris(5-methyl-1,3,5-dithiazinan-2-yl)phosphine selenide'
_space_group_IT_number 15
_space_group_name_Hall '-C 2yc'
_space_group_name_H-M_alt 'C 1 2/c 1'
_symmetry_cell_setting monoclinic
_symmetry_Int_Tables_number 15
_symmetry_space_group_name_Hall '-C 2yc'
_symmetry_space_group_name_H-M 'C 1 2/c 1'
_atom_sites_solution_hydrogens geom
_cell_angle_alpha 90
_cell_angle_beta 100.460(4)
_cell_angle_gamma 90
_cell_formula_units_Z 8
_cell_length_a 25.758(2)
_cell_length_b 9.7476(7)
_cell_length_c 17.5384(13)
_cell_measurement_reflns_used 10711
_cell_measurement_temperature 293(2)
_cell_measurement_theta_max 27.48
_cell_measurement_theta_min 2.91
_cell_measurement_wavelength 0.71073
_cell_volume 4330.3(6)
_computing_cell_refinement 'HKL Scalepack (Otwinowski & Minor 1997)'
_computing_data_collection 'Collect (Bruker AXS BV, 1997-2004)'
_computing_data_reduction 'HKL Denzo and Scalepack (Otwinowski & Minor 1997)'
_computing_molecular_graphics 'Ortep for Windows (Farrugia, 2012)'
_computing_publication_material 'WinGX publication routines (Farrugia, 2012)'
_computing_structure_refinement 'SHELXL-2014/7 (Sheldrick, 2014)'
_diffrn_ambient_temperature 293(2)
_diffrn_detector 'CCD plate'
_diffrn_detector_area_resol_mean 9
_diffrn_measured_fraction_theta_full 0.991
_diffrn_measured_fraction_theta_max 0.971
_diffrn_measurement_device '95mm CCD camera on \k-goniostat'
_diffrn_measurement_device_type KappaCCD
_diffrn_measurement_method 'CCD rotation images, thick slices'
_diffrn_orient_matrix_UB_11 -0.023229
_diffrn_orient_matrix_UB_12 -0.034622
_diffrn_orient_matrix_UB_13 -0.04809
_diffrn_orient_matrix_UB_21 0.028906
_diffrn_orient_matrix_UB_22 0.016749
_diffrn_orient_matrix_UB_23 -0.029996
_diffrn_orient_matrix_UB_31 0.013546
_diffrn_orient_matrix_UB_32 -0.095107
_diffrn_orient_matrix_UB_33 0.012224
_diffrn_radiation_monochromator 'horizonally mounted graphite crystal'
_diffrn_radiation_probe x-ray
_diffrn_radiation_type MoK\a
_diffrn_radiation_wavelength 0.71073
_diffrn_reflns_av_R_equivalents 0.0968
_diffrn_reflns_av_unetI/netI 0.1191
_diffrn_reflns_Laue_measured_fraction_full 0.991
_diffrn_reflns_Laue_measured_fraction_max 0.971
_diffrn_reflns_limit_h_max 32
_diffrn_reflns_limit_h_min -32
_diffrn_reflns_limit_k_max 12
_diffrn_reflns_limit_k_min -12
_diffrn_reflns_limit_l_max 22
_diffrn_reflns_limit_l_min -22
_diffrn_reflns_number 15987
_diffrn_reflns_point_group_measured_fraction_full 0.991
_diffrn_reflns_point_group_measured_fraction_max 0.971
_diffrn_reflns_reduction_process
;
        Scaled and merged with Sortav
        R.H. Blessing, (1987) Cryst. Rev. 1, 3-58
        R.H. Blessing, (1989) J. Appl. Cryst. 22, 396-397
;
_diffrn_reflns_theta_full 25.242
_diffrn_reflns_theta_max 27.457
_diffrn_reflns_theta_min 3.09
_diffrn_source 'Enraf Nonius FR590'
_diffrn_standards_interval_count .
_diffrn_standards_interval_time .
_diffrn_standards_number 0
_exptl_absorpt_coefficient_mu 2.388
_exptl_absorpt_correction_type none
_exptl_crystal_colour colourless
_exptl_crystal_density_diffrn 1.573
_exptl_crystal_density_method 'not measured'
_exptl_crystal_description plate
_exptl_crystal_F_000 2096
_exptl_crystal_size_max 0.1
_exptl_crystal_size_mid 0.05
_exptl_crystal_size_min 0.05
_refine_diff_density_max 0.399
_refine_diff_density_min -0.538
_refine_diff_density_rms 0.089
_refine_ls_extinction_method none
_refine_ls_goodness_of_fit_ref 0.965
_refine_ls_hydrogen_treatment constr
_refine_ls_matrix_type full
_refine_ls_number_constraints 0
_refine_ls_number_parameters 211
_refine_ls_number_reflns 4814
_refine_ls_number_restraints 0
_refine_ls_restrained_S_all 0.965
_refine_ls_R_factor_all 0.1506
_refine_ls_R_factor_gt 0.0515
_refine_ls_shift/su_max 0
_refine_ls_shift/su_mean 0
_refine_ls_structure_factor_coef Fsqd
_refine_ls_weighting_details 'w=1/[\s^2^(Fo^2^)+(0.0532P)^2^] where P=(Fo^2^+2Fc^2^)/3'
_refine_ls_weighting_scheme calc
_refine_ls_wR_factor_gt 0.104
_refine_ls_wR_factor_ref 0.1333
_reflns_Friedel_coverage 0
_reflns_number_gt 2322
_reflns_number_total 4814
_reflns_threshold_expression 'I > 2\s(I)'
_cod_data_source_file ICA-2018-482-420.cif
_cod_data_source_block PSe(MeDtz)3
_cod_original_sg_symbol_H-M 'C 2/c'
_cod_database_code 1563968

loop_
_symmetry_equiv_pos_as_xyz
'x, y, z'
'-x, y, -z+1/2'
'x+1/2, y+1/2, z'
'-x+1/2, y+1/2, -z+1/2'
'-x, -y, -z'
'x, -y, z-1/2'
'-x+1/2, -y+1/2, -z'
'x+1/2, -y+1/2, z-1/2'

loop_
_atom_site_label
_atom_site_type_symbol
_atom_site_fract_x
_atom_site_fract_y
_atom_site_fract_z
_atom_site_U_iso_or_equiv
_atom_site_adp_type
_atom_site_occupancy
_atom_site_site_symmetry_order
_atom_site_calc_flag
_atom_site_refinement_flags_posn
_atom_site_refinement_flags_adp
_atom_site_refinement_flags_occupancy
_atom_site_disorder_assembly
_atom_site_disorder_group
C1 C 0.35147(19) 0.5025(5) 0.5542(3) 0.0428(12) Uani 1 1 d . . . . .
H1 H 0.3267 0.4375 0.5707 0.051 Uiso 1 1 calc R U . . .
C2 C 0.3374(2) 0.6029(5) 0.6923(3) 0.0529(14) Uani 1 1 d . . . . .
H2A H 0.327 0.6769 0.7233 0.063 Uiso 1 1 calc R U . . .
H2B H 0.3115 0.5303 0.6907 0.063 Uiso 1 1 calc R U . . .
C3 C 0.4023(2) 0.4280(5) 0.6971(3) 0.0564(15) Uani 1 1 d . . . . .
H3A H 0.3743 0.3614 0.697 0.068 Uiso 1 1 calc R U . . .
H3B H 0.4336 0.3924 0.7305 0.068 Uiso 1 1 calc R U . . .
C4 C 0.4290(2) 0.6540(6) 0.7493(3) 0.0692(17) Uani 1 1 d . . . . .
H4A H 0.4392 0.6858 0.7024 0.104 Uiso 1 1 calc R U . . .
H4B H 0.4589 0.6139 0.7823 0.104 Uiso 1 1 calc R U . . .
H4C H 0.4162 0.7299 0.7755 0.104 Uiso 1 1 calc R U . . .
C5 C 0.27039(18) 0.5646(4) 0.4233(3) 0.0397(12) Uani 1 1 d . . . . .
H5 H 0.2739 0.6583 0.4439 0.048 Uiso 1 1 calc R U . . .
C6 C 0.1994(2) 0.3407(5) 0.4091(3) 0.0592(15) Uani 1 1 d . . . . .
H6A H 0.2284 0.2766 0.4105 0.071 Uiso 1 1 calc R U . . .
H6B H 0.1719 0.2935 0.43 0.071 Uiso 1 1 calc R U . . .
C7 C 0.2203(2) 0.4191(5) 0.2903(3) 0.0555(15) Uani 1 1 d . . . . .
H7A H 0.2062 0.4217 0.2351 0.067 Uiso 1 1 calc R U . . .
H7B H 0.2485 0.3517 0.2984 0.067 Uiso 1 1 calc R U . . .
C8 C 0.1308(2) 0.4534(6) 0.3168(3) 0.0709(17) Uani 1 1 d . . . . .
H8A H 0.104 0.4057 0.3379 0.106 Uiso 1 1 calc R U . . .
H8B H 0.1191 0.4669 0.2622 0.106 Uiso 1 1 calc R U . . .
H8C H 0.1374 0.5409 0.3419 0.106 Uiso 1 1 calc R U . . .
C9 C 0.37818(19) 0.6120(5) 0.3994(3) 0.0448(13) Uani 1 1 d . . . . .
H9 H 0.3691 0.5819 0.3453 0.054 Uiso 1 1 calc R U . . .
C10 C 0.4727(2) 0.7105(6) 0.4947(3) 0.0631(16) Uani 1 1 d . . . . .
H10A H 0.459 0.6888 0.5412 0.076 Uiso 1 1 calc R U . . .
H10B H 0.5109 0.7039 0.5076 0.076 Uiso 1 1 calc R U . . .
C11 C 0.4044(2) 0.8738(5) 0.4703(3) 0.0667(17) Uani 1 1 d . . . . .
H11A H 0.3986 0.972 0.4658 0.08 Uiso 1 1 calc R U . . .
H11B H 0.3954 0.8452 0.5192 0.08 Uiso 1 1 calc R U . . .
C12 C 0.4814(3) 0.9004(7) 0.4087(4) 0.093(2) Uani 1 1 d . . . . .
H12A H 0.4676 0.8481 0.3631 0.139 Uiso 1 1 calc R U . . .
H12B H 0.5191 0.8917 0.4201 0.139 Uiso 1 1 calc R U . . .
H12C H 0.472 0.9951 0.3999 0.139 Uiso 1 1 calc R U . . .
N1 N 0.38736(18) 0.5515(4) 0.7306(2) 0.0512(11) Uani 1 1 d . . . . .
N2 N 0.17917(18) 0.3729(4) 0.3297(3) 0.0559(12) Uani 1 1 d . . . . .
N3 N 0.4592(2) 0.8491(5) 0.4737(3) 0.0636(13) Uani 1 1 d . . . . .
P1 P 0.33811(5) 0.49274(12) 0.44775(7) 0.0410(3) Uani 1 1 d . . . . .
S1 S 0.33516(6) 0.66690(13) 0.59235(7) 0.0504(4) Uani 1 1 d . . . . .
S2 S 0.41633(6) 0.43902(15) 0.59765(8) 0.0582(4) Uani 1 1 d . . . . .
S3 S 0.24889(6) 0.58778(13) 0.31958(7) 0.0498(4) Uani 1 1 d . . . . .
S4 S 0.22292(6) 0.48476(14) 0.47385(8) 0.0515(4) Uani 1 1 d . . . . .
S5 S 0.35827(6) 0.78982(14) 0.39151(9) 0.0655(4) Uani 1 1 d . . . . .
S6 S 0.44885(6) 0.57880(14) 0.42065(8) 0.0582(4) Uani 1 1 d . . . . .
Se1 Se 0.34844(3) 0.28991(5) 0.41191(3) 0.0608(2) Uani 1 1 d . . . . .

loop_
_atom_site_aniso_label
_atom_site_aniso_U_11
_atom_site_aniso_U_22
_atom_site_aniso_U_33
_atom_site_aniso_U_23
_atom_site_aniso_U_13
_atom_site_aniso_U_12
C1 0.050(3) 0.048(3) 0.032(3) 0.004(2) 0.011(3) 0.001(2)
C2 0.061(4) 0.062(3) 0.037(3) 0.000(3) 0.013(3) 0.012(3)
C3 0.069(4) 0.068(4) 0.030(3) 0.014(3) 0.002(3) 0.014(3)
C4 0.069(4) 0.083(4) 0.051(4) -0.006(3) -0.004(3) -0.014(4)
C5 0.051(3) 0.035(3) 0.033(3) -0.001(2) 0.008(2) -0.001(2)
C6 0.062(4) 0.043(3) 0.077(4) 0.006(3) 0.024(3) -0.006(3)
C7 0.057(4) 0.066(4) 0.041(3) -0.016(3) 0.004(3) -0.010(3)
C8 0.063(4) 0.078(4) 0.070(4) -0.012(3) 0.005(3) -0.013(4)
C9 0.049(3) 0.052(3) 0.033(3) 0.002(2) 0.008(3) -0.002(3)
C10 0.052(4) 0.079(4) 0.055(4) -0.001(3) 0.001(3) -0.008(3)
C11 0.085(5) 0.045(3) 0.073(4) -0.006(3) 0.021(4) -0.003(3)
C12 0.096(6) 0.100(5) 0.087(5) -0.001(4) 0.028(4) -0.042(4)
N1 0.063(3) 0.060(3) 0.031(2) -0.001(2) 0.010(2) 0.002(3)
N2 0.050(3) 0.053(3) 0.064(3) -0.006(2) 0.007(3) -0.003(2)
N3 0.072(4) 0.061(3) 0.058(3) -0.004(3) 0.011(3) -0.013(3)
P1 0.0498(9) 0.0416(7) 0.0328(7) 0.0011(6) 0.0109(6) 0.0025(6)
S1 0.0682(10) 0.0475(7) 0.0349(7) -0.0007(6) 0.0080(7) 0.0078(7)
S2 0.0577(10) 0.0753(10) 0.0423(8) 0.0043(7) 0.0108(7) 0.0180(8)
S3 0.0596(10) 0.0505(8) 0.0377(8) 0.0053(6) 0.0046(7) -0.0033(7)
S4 0.0535(9) 0.0584(8) 0.0457(8) 0.0033(6) 0.0173(7) 0.0008(7)
S5 0.0689(11) 0.0525(8) 0.0704(10) 0.0186(7) 0.0001(8) -0.0048(8)
S6 0.0537(10) 0.0632(9) 0.0592(9) -0.0116(7) 0.0145(8) -0.0036(7)
Se1 0.0798(5) 0.0503(3) 0.0553(4) -0.0024(3) 0.0205(3) 0.0069(3)

loop_
_atom_type_symbol
_atom_type_description
_atom_type_scat_dispersion_real
_atom_type_scat_dispersion_imag
_atom_type_scat_source
C C 0.0033 0.0016 'International Tables Vol C Tables 4.2.6.8 and 6.1.1.4'
H H 0 0 'International Tables Vol C Tables 4.2.6.8 and 6.1.1.4'
N N 0.0061 0.0033 'International Tables Vol C Tables 4.2.6.8 and 6.1.1.4'
P P 0.1023 0.0942 'International Tables Vol C Tables 4.2.6.8 and 6.1.1.4'
S S 0.1246 0.1234 'International Tables Vol C Tables 4.2.6.8 and 6.1.1.4'
Se Se -0.0929 2.2259 'International Tables Vol C Tables 4.2.6.8 and 6.1.1.4'

loop_
_geom_angle_atom_site_label_1
_geom_angle_atom_site_label_2
_geom_angle_atom_site_label_3
_geom_angle
_geom_angle_site_symmetry_1
_geom_angle_site_symmetry_3
S2 C1 S1 113.8(3) . .
S2 C1 P1 113.4(2) . .
S1 C1 P1 114.0(2) . .
S2 C1 H1 104.8 . .
S1 C1 H1 104.8 . .
P1 C1 H1 104.8 . .
N1 C2 S1 115.7(3) . .
N1 C2 H2A 108.3 . .
S1 C2 H2A 108.3 . .
N1 C2 H2B 108.3 . .
S1 C2 H2B 108.3 . .
H2A C2 H2B 107.4 . .
N1 C3 S2 117.1(3) . .
N1 C3 H3A 108 . .
S2 C3 H3A 108 . .
N1 C3 H3B 108 . .
S2 C3 H3B 108 . .
H3A C3 H3B 107.3 . .
N1 C4 H4A 109.5 . .
N1 C4 H4B 109.5 . .
H4A C4 H4B 109.5 . .
N1 C4 H4C 109.5 . .
H4A C4 H4C 109.5 . .
H4B C4 H4C 109.5 . .
S4 C5 S3 115.7(3) . .
S4 C5 P1 114.5(2) . .
S3 C5 P1 112.4(2) . .
S4 C5 H5 104.2 . .
S3 C5 H5 104.2 . .
P1 C5 H5 104.2 . .
N2 C6 S4 117.0(3) . .
N2 C6 H6A 108 . .
S4 C6 H6A 108 . .
N2 C6 H6B 108 . .
S4 C6 H6B 108 . .
H6A C6 H6B 107.3 . .
N2 C7 S3 116.0(3) . .
N2 C7 H7A 108.3 . .
S3 C7 H7A 108.3 . .
N2 C7 H7B 108.3 . .
S3 C7 H7B 108.3 . .
H7A C7 H7B 107.4 . .
N2 C8 H8A 109.5 . .
N2 C8 H8B 109.5 . .
H8A C8 H8B 109.5 . .
N2 C8 H8C 109.5 . .
H8A C8 H8C 109.5 . .
H8B C8 H8C 109.5 . .
S5 C9 S6 116.5(3) . .
S5 C9 P1 117.5(3) . .
S6 C9 P1 114.4(3) . .
S5 C9 H9 101.5 . .
S6 C9 H9 101.5 . .
P1 C9 H9 101.5 . .
N3 C10 S6 116.2(4) . .
N3 C10 H10A 108.2 . .
S6 C10 H10A 108.2 . .
N3 C10 H10B 108.2 . .
S6 C10 H10B 108.2 . .
H10A C10 H10B 107.4 . .
N3 C11 S5 117.2(4) . .
N3 C11 H11A 108 . .
S5 C11 H11A 108 . .
N3 C11 H11B 108 . .
S5 C11 H11B 108 . .
H11A C11 H11B 107.2 . .
N3 C12 H12A 109.5 . .
N3 C12 H12B 109.5 . .
H12A C12 H12B 109.5 . .
N3 C12 H12C 109.5 . .
H12A C12 H12C 109.5 . .
H12B C12 H12C 109.5 . .
C3 N1 C2 113.0(4) . .
C3 N1 C4 115.4(4) . .
C2 N1 C4 115.3(4) . .
C6 N2 C7 111.5(4) . .
C6 N2 C8 114.9(5) . .
C7 N2 C8 116.1(4) . .
C11 N3 C10 111.5(5) . .
C11 N3 C12 115.9(5) . .
C10 N3 C12 114.5(5) . .
C1 P1 C5 102.1(2) . .
C1 P1 C9 114.4(2) . .
C5 P1 C9 103.6(2) . .
C1 P1 Se1 109.95(15) . .
C5 P1 Se1 116.72(15) . .
C9 P1 Se1 109.92(16) . .
C1 S1 C2 94.7(2) . .
C1 S2 C3 95.4(2) . .
C5 S3 C7 101.7(2) . .
C5 S4 C6 101.6(2) . .
C9 S5 C11 103.5(2) . .
C9 S6 C10 102.3(2) . .

loop_
_geom_bond_atom_site_label_1
_geom_bond_atom_site_label_2
_geom_bond_distance
_geom_bond_site_symmetry_2
C1 S2 1.815(5) .
C1 S1 1.815(5) .
C1 P1 1.838(5) .
C1 H1 0.98 .
C2 N1 1.429(6) .
C2 S1 1.852(5) .
C2 H2A 0.97 .
C2 H2B 0.97 .
C3 N1 1.424(6) .
C3 S2 1.847(5) .
C3 H3A 0.97 .
C3 H3B 0.97 .
C4 N1 1.459(6) .
C4 H4A 0.96 .
C4 H4B 0.96 .
C4 H4C 0.96 .
C5 S4 1.812(4) .
C5 S3 1.816(5) .
C5 P1 1.857(5) .
C5 H5 0.98 .
C6 N2 1.429(6) .
C6 S4 1.839(5) .
C6 H6A 0.97 .
C6 H6B 0.97 .
C7 N2 1.438(6) .
C7 S3 1.837(5) .
C7 H7A 0.97 .
C7 H7B 0.97 .
C8 N2 1.455(6) .
C8 H8A 0.96 .
C8 H8B 0.96 .
C8 H8C 0.96 .
C9 S5 1.805(5) .
C9 S6 1.819(5) .
C9 P1 1.858(5) .
C9 H9 0.98 .
C10 N3 1.427(6) .
C10 S6 1.850(5) .
C10 H10A 0.97 .
C10 H10B 0.97 .
C11 N3 1.421(7) .
C11 S5 1.842(6) .
C11 H11A 0.97 .
C11 H11B 0.97 .
C12 N3 1.454(6) .
C12 H12A 0.96 .
C12 H12B 0.96 .
C12 H12C 0.96 .
P1 Se1 2.1061(13) .

loop_
_geom_torsion_atom_site_label_1
_geom_torsion_atom_site_label_2
_geom_torsion_atom_site_label_3
_geom_torsion_atom_site_label_4
_geom_torsion
_geom_torsion_site_symmetry_1
_geom_torsion_site_symmetry_2
_geom_torsion_site_symmetry_3
_geom_torsion_site_symmetry_4
S2 C3 N1 C2 66.3(5) . . . .
S2 C3 N1 C4 -69.3(5) . . . .
S1 C2 N1 C3 -67.9(5) . . . .
S1 C2 N1 C4 67.8(5) . . . .
S4 C6 N2 C7 69.0(5) . . . .
S4 C6 N2 C8 -65.8(5) . . . .
S3 C7 N2 C6 -69.5(5) . . . .
S3 C7 N2 C8 64.7(6) . . . .
S5 C11 N3 C10 -68.7(6) . . . .
S5 C11 N3 C12 64.7(6) . . . .
S6 C10 N3 C11 70.7(6) . . . .
S6 C10 N3 C12 -63.3(6) . . . .
S2 C1 P1 C5 -179.8(2) . . . .
S1 C1 P1 C5 -47.4(3) . . . .
S2 C1 P1 C9 -68.6(3) . . . .
S1 C1 P1 C9 63.8(3) . . . .
S2 C1 P1 Se1 55.6(3) . . . .
S1 C1 P1 Se1 -171.98(19) . . . .
S4 C5 P1 C1 -52.4(3) . . . .
S3 C5 P1 C1 173.0(2) . . . .
S4 C5 P1 C9 -171.5(2) . . . .
S3 C5 P1 C9 53.8(3) . . . .
S4 C5 P1 Se1 67.6(3) . . . .
S3 C5 P1 Se1 -67.1(2) . . . .
S5 C9 P1 C1 -78.2(3) . . . .
S6 C9 P1 C1 63.9(3) . . . .
S5 C9 P1 C5 32.1(3) . . . .
S6 C9 P1 C5 174.2(2) . . . .
S5 C9 P1 Se1 157.5(2) . . . .
S6 C9 P1 Se1 -60.4(3) . . . .
S2 C1 S1 C2 -63.0(3) . . . .
P1 C1 S1 C2 164.8(3) . . . .
N1 C2 S1 C1 62.1(4) . . . .
S1 C1 S2 C3 61.6(3) . . . .
P1 C1 S2 C3 -165.9(3) . . . .
N1 C3 S2 C1 -59.1(4) . . . .
S4 C5 S3 C7 -46.5(3) . . . .
P1 C5 S3 C7 87.6(3) . . . .
N2 C7 S3 C5 56.0(5) . . . .
S3 C5 S4 C6 45.6(3) . . . .
P1 C5 S4 C6 -87.5(3) . . . .
N2 C6 S4 C5 -54.7(5) . . . .
S6 C9 S5 C11 -40.3(3) . . . .
P1 C9 S5 C11 101.0(3) . . . .
N3 C11 S5 C9 51.5(5) . . . .
S5 C9 S6 C10 41.6(3) . . . .
P1 C9 S6 C10 -100.9(3) . . . .
N3 C10 S6 C9 -54.9(5) . . . .
